data_2222580
loop_
_publ_author_name
'Li, Ya-Ping'
'Sun, Da-Jun'
'Zang, Hu'
'Han, Li-Ying'

_publ_section_title
;<i>catena</i>-Poly[[[aqua(pyrazino[2,3-<i>f</i>][1,10]phenanthroline)cadium(II)]-\m-4,4'-ethylenedibenzoato]
 <i>N</i>,<i>N</i>-dimethylformamide hemisolvate]
;
_journal_coeditor_code BT2984
_journal_issue 8
_journal_name_full 'Acta Crystallographica Section E'
_journal_page_first m876
_journal_paper_doi 10.1107/S1600536809024714
_journal_volume 65
_journal_year 2009
_chemical_formula_iupac '[Cd (C16 H10 O4) (C14 H8 N4) (H2 O)], 0.5C3 H7 NO'
_chemical_formula_moiety 'C30 H20 Cd N4 O5, 0.5(C3 H7 N O)'
_chemical_formula_sum 'C31.5 H23.5 Cd N4.5 O5.5'
_chemical_formula_weight 665.45
_chemical_name_systematic
;
<i>catena</i>-Poly[[[aqua(pyrazino[2,3-
<i>f</i>][1,10]phenanthroline)cadium(II)]-\m-4,4'-ethylenedibenzoato]
<i>N</i>,<i>N</i>-dimethylformamide hemisolvate]
;
_space_group_IT_number 2
_symmetry_cell_setting triclinic
_symmetry_space_group_name_Hall '-P 1'
_symmetry_space_group_name_H-M 'P -1'
_atom_sites_solution_hydrogens geom
_atom_sites_solution_primary direct
_atom_sites_solution_secondary difmap
_audit_creation_method SHELXL-97
_cell_angle_alpha 84.654(3)
_cell_angle_beta 69.154(4)
_cell_angle_gamma 84.027(3)
_cell_formula_units_Z 2
_cell_length_a 11.4348(5)
_cell_length_b 11.5167(4)
_cell_length_c 11.7530(5)
_cell_measurement_reflns_used 5828
_cell_measurement_temperature 293(2)
_cell_measurement_theta_max 26.38
_cell_measurement_theta_min 3.08
_cell_volume 1435.97(11)
_computing_cell_refinement 'SAINT (Bruker, 1999)'
_computing_data_collection 'SMART (Bruker, 1997)'
_computing_data_reduction 'SAINT (Bruker, 1999)'
_computing_molecular_graphics 'DIAMOND (Brandenburg; 2006)'
_computing_publication_material 'SHELXL97 (Sheldrick, 2008)'
_computing_structure_refinement 'SHELXL97 (Sheldrick, 2008)'
_computing_structure_solution 'SHELXS97 (Sheldrick, 2008)'
_diffrn_ambient_temperature 293(2)
_diffrn_measured_fraction_theta_full 0.989
_diffrn_measured_fraction_theta_max 0.989
_diffrn_measurement_device_type 'Bruker SMART APEX'
_diffrn_measurement_method '\f and \w'
_diffrn_radiation_monochromator graphite
_diffrn_radiation_source 'fine-focus sealed tube'
_diffrn_radiation_type MoK\a
_diffrn_radiation_wavelength 0.71073
_diffrn_reflns_av_R_equivalents 0.0471
_diffrn_reflns_av_sigmaI/netI 0.0861
_diffrn_reflns_limit_h_max 14
_diffrn_reflns_limit_h_min -14
_diffrn_reflns_limit_k_max 14
_diffrn_reflns_limit_k_min -14
_diffrn_reflns_limit_l_max 10
_diffrn_reflns_limit_l_min -14
_diffrn_reflns_number 14619
_diffrn_reflns_theta_full 26.38
_diffrn_reflns_theta_max 26.38
_diffrn_reflns_theta_min 4.30
_diffrn_standards_decay_% 0
_diffrn_standards_interval_count 0
_diffrn_standards_interval_time 0
_diffrn_standards_number 0
_exptl_absorpt_coefficient_mu 0.811
_exptl_absorpt_correction_T_max 0.801
_exptl_absorpt_correction_T_min 0.778
_exptl_absorpt_correction_type multi-scan
_exptl_absorpt_process_details '(SADABS; Sheldrick, 1996)'
_exptl_crystal_colour 'pale yellow'
_exptl_crystal_density_diffrn 1.539
_exptl_crystal_density_method 'not measured'
_exptl_crystal_description block
_exptl_crystal_F_000 672
_exptl_crystal_size_max 0.30
_exptl_crystal_size_mid 0.28
_exptl_crystal_size_min 0.16
_refine_diff_density_max 0.460
_refine_diff_density_min -0.316
_refine_ls_extinction_method none
_refine_ls_goodness_of_fit_ref 0.860
_refine_ls_hydrogen_treatment mixed
_refine_ls_matrix_type full
_refine_ls_number_parameters 416
_refine_ls_number_reflns 5828
_refine_ls_number_restraints 33
_refine_ls_restrained_S_all 0.867
_refine_ls_R_factor_all 0.0680
_refine_ls_R_factor_gt 0.0348
_refine_ls_shift/su_max 0.001
_refine_ls_shift/su_mean 0.000
_refine_ls_structure_factor_coef Fsqd
_refine_ls_weighting_details 'calc w=1/[\s^2^(Fo^2^)+(0.0206P)^2^] where P=(Fo^2^+2Fc^2^)/3'
_refine_ls_weighting_scheme calc
_refine_ls_wR_factor_gt 0.0513
_refine_ls_wR_factor_ref 0.0557
_reflns_number_gt 3930
_reflns_number_total 5828
_reflns_threshold_expression I>2\s(I)
_cod_data_source_file bt2984.cif
_cod_data_source_block I
_cod_original_cell_volume 1435.97(10)
_cod_original_formula_sum 'C31.5 H23.5 Cd1 N4.5 O5.5'
_cod_database_code 2222580
_cod_database_fobs_code 2222580

loop_
_symmetry_equiv_pos_as_xyz
'x, y, z'
'-x, -y, -z'

loop_
_atom_site_type_symbol
_atom_site_label
_atom_site_fract_x
_atom_site_fract_y
_atom_site_fract_z
_atom_site_U_iso_or_equiv
_atom_site_adp_type
_atom_site_calc_flag
_atom_site_refinement_flags
_atom_site_occupancy
_atom_site_disorder_assembly
_atom_site_disorder_group
Cd Cd1 0.930477(18) 0.475704(19) 0.26922(2) 0.03672(8) Uani d . 1 . .
O O1 1.01917(18) 0.33906(17) 0.36539(18) 0.0514(5) Uani d . 1 . .
O O2 1.1531(2) 0.2867(2) 0.1867(2) 0.0900(9) Uani d . 1 . .
O O3 1.04743(18) 0.62445(17) 0.27400(18) 0.0524(5) Uani d . 1 . .
O O4 1.06257(16) 0.58849(16) 0.08946(17) 0.0457(5) Uani d . 1 . .
O O5 0.94576(19) 0.33849(18) 0.13394(19) 0.0488(5) Uani d D 1 . .
N N1 0.77160(18) 0.51028(17) 0.45663(19) 0.0347(5) Uani d . 1 . .
N N2 0.3668(2) 0.7125(2) 0.6508(2) 0.0472(6) Uani d . 1 . .
N N3 0.3523(2) 0.7770(2) 0.4180(2) 0.0495(6) Uani d . 1 . .
N N4 0.75597(19) 0.57195(19) 0.2329(2) 0.0389(5) Uani d . 1 . .
C C1 1.1176(3) 0.2852(3) 0.2991(3) 0.0479(8) Uani d . 1 . .
C C2 1.1979(2) 0.2147(2) 0.3624(3) 0.0388(7) Uani d . 1 . .
C C3 1.1667(3) 0.2076(2) 0.4866(3) 0.0441(7) Uani d . 1 . .
H H3 1.0915 0.2444 0.5351 0.053 Uiso calc R 1 . .
C C4 1.2459(3) 0.1462(2) 0.5410(3) 0.0444(7) Uani d . 1 . .
H H4 1.2235 0.1429 0.6254 0.053 Uiso calc R 1 . .
C C5 1.3589(2) 0.0892(2) 0.4706(3) 0.0373(7) Uani d . 1 . .
C C6 1.3878(3) 0.0959(2) 0.3464(3) 0.0478(8) Uani d . 1 . .
H H6 1.4619 0.0576 0.2976 0.057 Uiso calc R 1 . .
C C7 1.3099(3) 0.1580(2) 0.2922(3) 0.0491(8) Uani d . 1 . .
H H7 1.3327 0.1620 0.2077 0.059 Uiso calc R 1 . .
C C8 1.4441(2) 0.0270(2) 0.5287(3) 0.0420(7) Uani d . 1 . .
H H8 1.4176 0.0253 0.6134 0.050 Uiso calc R 1 . .
C C9 1.0938(2) 0.6436(2) 0.1608(3) 0.0372(7) Uani d . 1 . .
C C10 1.1894(2) 0.7311(2) 0.1113(3) 0.0388(7) Uani d . 1 . .
C C11 1.2109(3) 0.8027(3) 0.1886(3) 0.0508(8) Uani d . 1 . .
H H11 1.1647 0.7962 0.2716 0.061 Uiso calc R 1 . .
C C12 1.2997(3) 0.8839(3) 0.1446(3) 0.0521(8) Uani d . 1 . .
H H12 1.3121 0.9318 0.1982 0.063 Uiso calc R 1 . .
C C13 1.3703(3) 0.8948(3) 0.0222(3) 0.0477(8) Uani d . 1 . .
C C14 1.3477(3) 0.8228(3) -0.0547(3) 0.0625(9) Uani d . 1 . .
H H14 1.3931 0.8295 -0.1379 0.075 Uiso calc R 1 . .
C C15 1.2593(3) 0.7415(3) -0.0101(3) 0.0583(9) Uani d . 1 . .
H H15 1.2471 0.6932 -0.0634 0.070 Uiso calc R 1 . .
C C16 1.4677(3) 0.9788(3) -0.0278(3) 0.0557(8) Uani d . 1 . .
H H16 1.4851 1.0047 -0.1090 0.067 Uiso calc R 1 . .
C C17 0.7813(3) 0.4793(2) 0.5637(3) 0.0411(7) Uani d . 1 . .
H H17 0.8532 0.4349 0.5663 0.049 Uiso calc R 1 . .
C C18 0.6894(3) 0.5096(3) 0.6725(3) 0.0495(8) Uani d . 1 . .
H H18 0.6994 0.4860 0.7465 0.059 Uiso calc R 1 . .
C C19 0.5837(3) 0.5748(2) 0.6695(3) 0.0460(7) Uani d . 1 . .
H H19 0.5207 0.5957 0.7418 0.055 Uiso calc R 1 . .
C C20 0.5706(2) 0.6099(2) 0.5580(2) 0.0358(6) Uani d . 1 . .
C C21 0.6675(2) 0.5753(2) 0.4523(2) 0.0317(6) Uani d . 1 . .
C C22 0.4609(2) 0.6801(2) 0.5460(3) 0.0378(7) Uani d . 1 . .
C C23 0.2712(3) 0.7744(3) 0.6344(3) 0.0588(9) Uani d . 1 . .
H H23 0.2047 0.7987 0.7027 0.071 Uiso calc R 1 . .
C C24 0.2637(3) 0.8057(3) 0.5203(3) 0.0553(9) Uani d . 1 . .
H H24 0.1921 0.8494 0.5162 0.066 Uiso calc R 1 . .
C C25 0.4540(2) 0.7124(2) 0.4320(3) 0.0376(7) Uani d . 1 . .
C C26 0.5547(2) 0.6766(2) 0.3223(3) 0.0375(7) Uani d . 1 . .
C C27 0.6604(2) 0.6090(2) 0.3322(2) 0.0335(6) Uani d . 1 . .
C C28 0.5517(3) 0.7060(3) 0.2057(3) 0.0547(8) Uani d . 1 . .
H H28 0.4835 0.7516 0.1956 0.066 Uiso calc R 1 . .
C C29 0.6494(3) 0.6677(3) 0.1055(3) 0.0624(9) Uani d . 1 . .
H H29 0.6483 0.6861 0.0272 0.075 Uiso calc R 1 . .
C C30 0.7495(3) 0.6011(3) 0.1242(3) 0.0533(8) Uani d . 1 . .
H H30 0.8158 0.5754 0.0564 0.064 Uiso calc R 1 . .
O O6 1.2305(11) 0.0866(9) 0.8336(11) 0.226(5) Uani d PDU 0.50 A -1
N N5 1.0516(10) 0.0318(7) 0.9847(10) 0.114(3) Uani d PD 0.50 A -1
C C31 1.1577(12) 0.0819(9) 0.9420(12) 0.158(5) Uani d PDU 0.50 A -1
H H31 1.1810 0.1175 0.9977 0.190 Uiso calc PR 0.50 A -1
C C32 1.0130(11) -0.0250(9) 0.8965(10) 0.109(5) Uani d PDU 0.50 A -1
H H32A 1.0591 0.0037 0.8150 0.164 Uiso calc PR 0.50 A -1
H H32B 0.9248 -0.0073 0.9133 0.164 Uiso calc PR 0.50 A -1
H H32C 1.0303 -0.1082 0.9042 0.164 Uiso calc PR 0.50 A -1
C C33 0.969(2) 0.0280(19) 1.1125(16) 0.35(2) Uani d PDU 0.50 A -1
H H33A 1.0121 0.0548 1.1612 0.523 Uiso calc PR 0.50 A -1
H H33B 0.9481 -0.0508 1.1393 0.523 Uiso calc PR 0.50 A -1
H H33C 0.8944 0.0777 1.1211 0.523 Uiso calc PR 0.50 A -1
H H5A 1.0175(16) 0.312(3) 0.134(3) 0.085(13) Uiso d D 1 . .
H H5B 0.944(3) 0.352(3) 0.0627(14) 0.083(13) Uiso d D 1 . .

loop_
_atom_site_aniso_label
_atom_site_aniso_U_11
_atom_site_aniso_U_22
_atom_site_aniso_U_33
_atom_site_aniso_U_12
_atom_site_aniso_U_13
_atom_site_aniso_U_23
Cd1 0.03009(12) 0.03969(13) 0.04059(13) -0.00105(8) -0.01371(9) 0.00032(9)
O1 0.0430(12) 0.0577(13) 0.0521(13) 0.0151(10) -0.0206(11) -0.0016(11)
O2 0.0628(15) 0.150(2) 0.0472(16) 0.0408(15) -0.0228(13) 0.0055(15)
O3 0.0556(13) 0.0691(14) 0.0373(13) -0.0267(10) -0.0190(10) 0.0089(10)
O4 0.0500(12) 0.0505(12) 0.0401(12) -0.0199(10) -0.0162(10) -0.0002(10)
O5 0.0511(14) 0.0560(14) 0.0458(14) -0.0062(11) -0.0242(11) -0.0029(11)
N1 0.0326(13) 0.0345(13) 0.0399(14) -0.0057(10) -0.0157(11) 0.0003(10)
N2 0.0421(15) 0.0447(15) 0.0472(16) -0.0022(12) -0.0063(13) -0.0044(12)
N3 0.0364(14) 0.0457(15) 0.0652(18) 0.0036(12) -0.0176(14) -0.0050(13)
N4 0.0318(13) 0.0485(15) 0.0339(14) 0.0001(11) -0.0103(11) 0.0016(11)
C1 0.0404(19) 0.056(2) 0.050(2) 0.0040(16) -0.0224(17) 0.0034(16)
C2 0.0393(17) 0.0340(16) 0.0466(19) 0.0001(13) -0.0211(15) 0.0018(13)
C3 0.0351(16) 0.0457(18) 0.049(2) 0.0063(13) -0.0146(15) -0.0013(15)
C4 0.0460(18) 0.0463(18) 0.0420(18) -0.0004(14) -0.0187(15) 0.0008(14)
C5 0.0386(16) 0.0303(15) 0.0479(19) -0.0004(13) -0.0226(15) 0.0007(13)
C6 0.0413(17) 0.0522(19) 0.048(2) 0.0141(14) -0.0171(15) -0.0078(15)
C7 0.0496(19) 0.056(2) 0.0414(18) 0.0104(16) -0.0202(16) -0.0015(15)
C8 0.0468(17) 0.0392(18) 0.0450(18) -0.0010(14) -0.0243(15) 0.0029(14)
C9 0.0353(16) 0.0387(17) 0.0393(18) -0.0025(13) -0.0163(14) 0.0014(14)
C10 0.0373(16) 0.0454(18) 0.0372(17) -0.0098(13) -0.0165(15) 0.0014(14)
C11 0.0504(19) 0.062(2) 0.0394(18) -0.0161(16) -0.0134(15) 0.0024(16)
C12 0.0519(19) 0.061(2) 0.047(2) -0.0169(17) -0.0178(17) -0.0055(16)
C13 0.0421(18) 0.053(2) 0.048(2) -0.0132(15) -0.0154(16) 0.0050(16)
C14 0.063(2) 0.083(3) 0.0411(19) -0.0369(19) -0.0091(17) -0.0048(18)
C15 0.058(2) 0.068(2) 0.051(2) -0.0239(18) -0.0148(18) -0.0103(17)
C16 0.059(2) 0.065(2) 0.044(2) -0.0200(17) -0.0156(15) 0.0007(16)
C17 0.0441(17) 0.0397(17) 0.0461(19) -0.0009(14) -0.0252(16) 0.0001(14)
C18 0.058(2) 0.058(2) 0.0383(19) -0.0077(17) -0.0253(17) 0.0011(15)
C19 0.0466(18) 0.0502(19) 0.0364(18) -0.0100(15) -0.0068(15) -0.0033(14)
C20 0.0371(16) 0.0332(16) 0.0359(17) -0.0075(13) -0.0102(14) -0.0004(13)
C21 0.0304(15) 0.0281(14) 0.0400(17) -0.0076(12) -0.0161(13) 0.0028(12)
C22 0.0349(16) 0.0313(16) 0.0449(18) -0.0091(13) -0.0084(14) -0.0058(13)
C23 0.0406(19) 0.051(2) 0.067(3) 0.0019(16) 0.0037(17) -0.0104(18)
C24 0.0383(19) 0.049(2) 0.076(3) 0.0022(15) -0.0183(19) -0.0041(18)
C25 0.0282(15) 0.0355(16) 0.0485(19) -0.0032(13) -0.0120(14) -0.0044(14)
C26 0.0322(15) 0.0382(16) 0.0427(18) -0.0033(13) -0.0147(14) 0.0017(13)
C27 0.0290(15) 0.0317(15) 0.0412(17) -0.0032(12) -0.0136(14) -0.0027(13)
C28 0.0457(19) 0.066(2) 0.054(2) 0.0096(16) -0.0237(17) 0.0025(17)
C29 0.056(2) 0.090(3) 0.0390(19) 0.0112(19) -0.0206(17) 0.0050(18)
C30 0.0432(18) 0.072(2) 0.0390(19) 0.0051(16) -0.0101(15) -0.0017(16)
O6 0.254(8) 0.250(8) 0.182(8) -0.014(7) -0.095(7) 0.010(7)
N5 0.108(8) 0.097(7) 0.144(9) 0.035(5) -0.057(8) -0.028(7)
C31 0.185(9) 0.164(9) 0.127(8) -0.004(8) -0.059(7) -0.004(7)
C32 0.103(7) 0.079(6) 0.123(8) 0.035(5) -0.022(6) -0.016(5)
C33 0.35(2) 0.34(2) 0.35(3) -0.003(10) -0.117(12) -0.023(10)

loop_
_atom_type_symbol
_atom_type_description
_atom_type_scat_dispersion_real
_atom_type_scat_dispersion_imag
_atom_type_scat_source
C C 0.0033 0.0016 'International Tables Vol C Tables 4.2.6.8 and 6.1.1.4'
H H 0.0000 0.0000 'International Tables Vol C Tables 4.2.6.8 and 6.1.1.4'
N N 0.0061 0.0033 'International Tables Vol C Tables 4.2.6.8 and 6.1.1.4'
O O 0.0106 0.0060 'International Tables Vol C Tables 4.2.6.8 and 6.1.1.4'
Cd Cd -0.8075 1.2024 'International Tables Vol C Tables 4.2.6.8 and 6.1.1.4'

loop_
_geom_angle_atom_site_label_1
_geom_angle_atom_site_label_2
_geom_angle_atom_site_label_3
_geom_angle_site_symmetry_1
_geom_angle_site_symmetry_3
_geom_angle
_geom_angle_publ_flag
O1 Cd1 O5 . . 87.36(7) ?
O1 Cd1 O3 . . 96.57(7) ?
O5 Cd1 O3 . . 135.60(7) ?
O1 Cd1 N4 . . 152.12(8) ?
O5 Cd1 N4 . . 90.76(8) ?
O3 Cd1 N4 . . 104.04(7) ?
O1 Cd1 N1 . . 88.42(7) ?
O5 Cd1 N1 . . 128.74(7) ?
O3 Cd1 N1 . . 95.62(7) ?
N4 Cd1 N1 . . 71.24(7) ?
O1 Cd1 O4 . . 119.82(7) ?
O5 Cd1 O4 . . 85.14(7) ?
O3 Cd1 O4 . . 54.65(6) ?
N4 Cd1 O4 . . 87.67(7) ?
N1 Cd1 O4 . . 138.68(7) ?
O1 Cd1 C9 . . 109.35(7) ?
O5 Cd1 C9 . . 110.65(8) ?
O3 Cd1 C9 . . 27.14(7) ?
N4 Cd1 C9 . . 97.33(8) ?
N1 Cd1 C9 . . 118.85(8) ?
O4 Cd1 C9 . . 27.52(7) ?
C1 O1 Cd1 . . 115.60(19) ?
C9 O3 Cd1 . . 96.06(16) ?
C9 O4 Cd1 . . 88.15(16) ?
Cd1 O5 H5A . . 92(2) ?
Cd1 O5 H5B . . 127(2) ?
H5A O5 H5B . . 112.0(17) ?
C17 N1 C21 . . 118.8(2) ?
C17 N1 Cd1 . . 124.57(17) ?
C21 N1 Cd1 . . 116.43(16) ?
C23 N2 C22 . . 114.9(3) ?
C24 N3 C25 . . 114.6(3) ?
C30 N4 C27 . . 118.8(2) ?
C30 N4 Cd1 . . 124.95(18) ?
C27 N4 Cd1 . . 115.94(16) ?
O2 C1 O1 . . 124.8(3) ?
O2 C1 C2 . . 118.1(3) ?
O1 C1 C2 . . 117.0(3) ?
C3 C2 C7 . . 118.5(2) ?
C3 C2 C1 . . 122.6(3) ?
C7 C2 C1 . . 118.8(3) ?
C2 C3 C4 . . 120.9(3) ?
C2 C3 H3 . . 119.6 ?
C4 C3 H3 . . 119.6 ?
C3 C4 C5 . . 120.8(3) ?
C3 C4 H4 . . 119.6 ?
C5 C4 H4 . . 119.6 ?
C6 C5 C4 . . 117.5(2) ?
C6 C5 C8 . . 122.0(2) ?
C4 C5 C8 . . 120.5(3) ?
C5 C6 C7 . . 121.7(3) ?
C5 C6 H6 . . 119.1 ?
C7 C6 H6 . . 119.1 ?
C6 C7 C2 . . 120.6(3) ?
C6 C7 H7 . . 119.7 ?
C2 C7 H7 . . 119.7 ?
C8 C8 C5 2_856 . 126.0(3) ?
C8 C8 H8 2_856 . 117.0 ?
C5 C8 H8 . . 117.0 ?
O3 C9 O4 . . 121.1(3) ?
O3 C9 C10 . . 118.6(2) ?
O4 C9 C10 . . 120.3(3) ?
O3 C9 Cd1 . . 56.80(14) ?
O4 C9 Cd1 . . 64.33(14) ?
C10 C9 Cd1 . . 173.92(18) ?
C15 C10 C11 . . 118.3(3) ?
C15 C10 C9 . . 121.5(3) ?
C11 C10 C9 . . 120.2(3) ?
C10 C11 C12 . . 121.1(3) ?
C10 C11 H11 . . 119.4 ?
C12 C11 H11 . . 119.4 ?
C13 C12 C11 . . 120.7(3) ?
C13 C12 H12 . . 119.7 ?
C11 C12 H12 . . 119.7 ?
C12 C13 C14 . . 117.8(3) ?
C12 C13 C16 . . 122.3(3) ?
C14 C13 C16 . . 120.0(3) ?
C15 C14 C13 . . 121.2(3) ?
C15 C14 H14 . . 119.4 ?
C13 C14 H14 . . 119.4 ?
C10 C15 C14 . . 120.8(3) ?
C10 C15 H15 . . 119.6 ?
C14 C15 H15 . . 119.6 ?
C16 C16 C13 2_875 . 128.0(4) ?
C16 C16 H16 2_875 . 116.0 ?
C13 C16 H16 . . 116.0 ?
N1 C17 C18 . . 122.9(2) ?
N1 C17 H17 . . 118.5 ?
C18 C17 H17 . . 118.5 ?
C19 C18 C17 . . 118.9(3) ?
C19 C18 H18 . . 120.5 ?
C17 C18 H18 . . 120.5 ?
C18 C19 C20 . . 119.7(3) ?
C18 C19 H19 . . 120.1 ?
C20 C19 H19 . . 120.1 ?
C19 C20 C21 . . 117.8(2) ?
C19 C20 C22 . . 123.5(3) ?
C21 C20 C22 . . 118.7(2) ?
N1 C21 C20 . . 121.8(2) ?
N1 C21 C27 . . 117.3(2) ?
C20 C21 C27 . . 120.9(2) ?
N2 C22 C25 . . 121.8(2) ?
N2 C22 C20 . . 117.7(2) ?
C25 C22 C20 . . 120.5(2) ?
N2 C23 C24 . . 123.4(3) ?
N2 C23 H23 . . 118.3 ?
C24 C23 H23 . . 118.3 ?
N3 C24 C23 . . 123.5(3) ?
N3 C24 H24 . . 118.2 ?
C23 C24 H24 . . 118.2 ?
N3 C25 C22 . . 121.8(3) ?
N3 C25 C26 . . 117.4(2) ?
C22 C25 C26 . . 120.8(2) ?
C28 C26 C27 . . 117.7(3) ?
C28 C26 C25 . . 122.9(2) ?
C27 C26 C25 . . 119.4(2) ?
N4 C27 C26 . . 121.7(2) ?
N4 C27 C21 . . 118.5(2) ?
C26 C27 C21 . . 119.8(2) ?
C29 C28 C26 . . 119.9(3) ?
C29 C28 H28 . . 120.0 ?
C26 C28 H28 . . 120.0 ?
C28 C29 C30 . . 118.3(3) ?
C28 C29 H29 . . 120.8 ?
C30 C29 H29 . . 120.8 ?
N4 C30 C29 . . 123.5(3) ?
N4 C30 H30 . . 118.2 ?
C29 C30 H30 . . 118.2 ?
C31 N5 C33 . . 124.4(15) ?
C31 N5 C32 . . 117.4(13) ?
C33 N5 C32 . . 118.2(18) ?
O6 C31 N5 . . 126.3(15) ?
O6 C31 H31 . . 116.9 ?
N5 C31 H31 . . 116.9 ?

loop_
_geom_bond_atom_site_label_1
_geom_bond_atom_site_label_2
_geom_bond_site_symmetry_2
_geom_bond_distance
_geom_bond_publ_flag
Cd1 O1 . 2.2215(18) ?
Cd1 O5 . 2.295(2) ?
Cd1 O3 . 2.2966(18) ?
Cd1 N4 . 2.335(2) ?
Cd1 N1 . 2.340(2) ?
Cd1 O4 . 2.4613(18) ?
Cd1 C9 . 2.729(3) ?
O1 C1 . 1.256(3) ?
O2 C1 . 1.234(3) ?
O3 C9 . 1.252(3) ?
O4 C9 . 1.262(3) ?
O5 H5A . 0.844(10) ?
O5 H5B . 0.843(10) ?
N1 C17 . 1.316(3) ?
N1 C21 . 1.353(3) ?
N2 C23 . 1.305(4) ?
N2 C22 . 1.369(3) ?
N3 C24 . 1.311(4) ?
N3 C25 . 1.367(3) ?
N4 C30 . 1.315(3) ?
N4 C27 . 1.352(3) ?
C1 C2 . 1.509(4) ?
C2 C3 . 1.371(4) ?
C2 C7 . 1.386(4) ?
C3 C4 . 1.386(4) ?
C3 H3 . 0.9300 ?
C4 C5 . 1.396(4) ?
C4 H4 . 0.9300 ?
C5 C6 . 1.374(4) ?
C5 C8 . 1.472(3) ?
C6 C7 . 1.377(4) ?
C6 H6 . 0.9300 ?
C7 H7 . 0.9300 ?
C8 C8 2_856 1.332(5) ?
C8 H8 . 0.9300 ?
C9 C10 . 1.489(4) ?
C10 C15 . 1.366(4) ?
C10 C11 . 1.381(4) ?
C11 C12 . 1.381(4) ?
C11 H11 . 0.9300 ?
C12 C13 . 1.378(4) ?
C12 H12 . 0.9300 ?
C13 C14 . 1.385(4) ?
C13 C16 . 1.475(4) ?
C14 C15 . 1.379(4) ?
C14 H14 . 0.9300 ?
C15 H15 . 0.9300 ?
C16 C16 2_875 1.298(5) ?
C16 H16 . 0.9300 ?
C17 C18 . 1.383(4) ?
C17 H17 . 0.9300 ?
C18 C19 . 1.364(4) ?
C18 H18 . 0.9300 ?
C19 C20 . 1.390(4) ?
C19 H19 . 0.9300 ?
C20 C21 . 1.396(4) ?
C20 C22 . 1.463(4) ?
C21 C27 . 1.457(3) ?
C22 C25 . 1.385(4) ?
C23 C24 . 1.385(4) ?
C23 H23 . 0.9300 ?
C24 H24 . 0.9300 ?
C25 C26 . 1.449(4) ?
C26 C28 . 1.392(4) ?
C26 C27 . 1.403(3) ?
C28 C29 . 1.374(4) ?
C28 H28 . 0.9300 ?
C29 C30 . 1.383(4) ?
C29 H29 . 0.9300 ?
C30 H30 . 0.9300 ?
O6 C31 . 1.249(9) ?
N5 C31 . 1.310(9) ?
N5 C33 . 1.461(10) ?
N5 C32 . 1.486(9) ?
C31 H31 . 0.9300 ?
C32 H32A . 0.9600 ?
C32 H32B . 0.9600 ?
C32 H32C . 0.9600 ?
C33 H33A . 0.9600 ?
C33 H33B . 0.9600 ?
C33 H33C . 0.9600 ?

loop_
_geom_hbond_atom_site_label_D
_geom_hbond_atom_site_label_H
_geom_hbond_atom_site_label_A
_geom_hbond_site_symmetry_A
_geom_hbond_distance_DH
_geom_hbond_distance_HA
_geom_hbond_distance_DA
_geom_hbond_angle_DHA
O5 H5A O2 . 0.844(10) 1.854(13) 2.655(3) 158(3)
O5 H5B O4 2_765 0.843(10) 1.881(12) 2.713(3) 169(3)

loop_
_geom_torsion_atom_site_label_1
_geom_torsion_atom_site_label_2
_geom_torsion_atom_site_label_3
_geom_torsion_atom_site_label_4
_geom_torsion_site_symmetry_1
_geom_torsion_site_symmetry_2
_geom_torsion_site_symmetry_3
_geom_torsion_site_symmetry_4
_geom_torsion
_geom_torsion_publ_flag
O5 Cd1 O1 C1 . . . . 49.6(2) ?
O3 Cd1 O1 C1 . . . . -86.0(2) ?
N4 Cd1 O1 C1 . . . . 136.2(2) ?
N1 Cd1 O1 C1 . . . . 178.5(2) ?
O4 Cd1 O1 C1 . . . . -33.3(2) ?
C9 Cd1 O1 C1 . . . . -61.4(2) ?
O1 Cd1 O3 C9 . . . . 120.41(16) ?
O5 Cd1 O3 C9 . . . . 27.5(2) ?
N4 Cd1 O3 C9 . . . . -78.50(16) ?
N1 Cd1 O3 C9 . . . . -150.53(16) ?
O4 Cd1 O3 C9 . . . . -1.73(14) ?
O1 Cd1 O4 C9 . . . . -74.12(16) ?
O5 Cd1 O4 C9 . . . . -158.27(15) ?
O3 Cd1 O4 C9 . . . . 1.70(14) ?
N4 Cd1 O4 C9 . . . . 110.77(15) ?
N1 Cd1 O4 C9 . . . . 53.02(18) ?
O1 Cd1 N1 C17 . . . . 19.2(2) ?
O5 Cd1 N1 C17 . . . . 104.5(2) ?
O3 Cd1 N1 C17 . . . . -77.3(2) ?
N4 Cd1 N1 C17 . . . . 179.8(2) ?
O4 Cd1 N1 C17 . . . . -117.1(2) ?
C9 Cd1 N1 C17 . . . . -92.1(2) ?
O1 Cd1 N1 C21 . . . . -166.58(17) ?
O5 Cd1 N1 C21 . . . . -81.24(19) ?
O3 Cd1 N1 C21 . . . . 96.97(17) ?
N4 Cd1 N1 C21 . . . . -5.98(16) ?
O4 Cd1 N1 C21 . . . . 57.2(2) ?
C9 Cd1 N1 C21 . . . . 82.12(18) ?
O1 Cd1 N4 C30 . . . . -134.6(2) ?
O5 Cd1 N4 C30 . . . . -48.8(2) ?
O3 Cd1 N4 C30 . . . . 88.9(2) ?
N1 Cd1 N4 C30 . . . . -179.8(2) ?
O4 Cd1 N4 C30 . . . . 36.3(2) ?
C9 Cd1 N4 C30 . . . . 62.1(2) ?
O1 Cd1 N4 C27 . . . . 51.8(3) ?
O5 Cd1 N4 C27 . . . . 137.60(18) ?
O3 Cd1 N4 C27 . . . . -84.68(19) ?
N1 Cd1 N4 C27 . . . . 6.57(17) ?
O4 Cd1 N4 C27 . . . . -137.30(18) ?
C9 Cd1 N4 C27 . . . . -111.47(18) ?
Cd1 O1 C1 O2 . . . . -14.5(4) ?
Cd1 O1 C1 C2 . . . . 164.98(18) ?
O2 C1 C2 C3 . . . . 179.9(3) ?
O1 C1 C2 C3 . . . . 0.4(4) ?
O2 C1 C2 C7 . . . . 2.2(4) ?
O1 C1 C2 C7 . . . . -177.3(3) ?
C7 C2 C3 C4 . . . . 0.7(4) ?
C1 C2 C3 C4 . . . . -177.0(2) ?
C2 C3 C4 C5 . . . . -0.6(4) ?
C3 C4 C5 C6 . . . . -0.3(4) ?
C3 C4 C5 C8 . . . . 178.3(2) ?
C4 C5 C6 C7 . . . . 1.1(4) ?
C8 C5 C6 C7 . . . . -177.5(3) ?
C5 C6 C7 C2 . . . . -1.0(5) ?
C3 C2 C7 C6 . . . . 0.1(4) ?
C1 C2 C7 C6 . . . . 177.9(3) ?
C6 C5 C8 C8 . . . 2_856 0.9(5) ?
C4 C5 C8 C8 . . . 2_856 -177.6(3) ?
Cd1 O3 C9 O4 . . . . 3.2(3) ?
Cd1 O3 C9 C10 . . . . -175.37(19) ?
Cd1 O4 C9 O3 . . . . -3.0(2) ?
Cd1 O4 C9 C10 . . . . 175.6(2) ?
O1 Cd1 C9 O3 . . . . -65.23(16) ?
O5 Cd1 C9 O3 . . . . -159.83(15) ?
N4 Cd1 C9 O3 . . . . 106.57(16) ?
N1 Cd1 C9 O3 . . . . 33.98(18) ?
O4 Cd1 C9 O3 . . . . 177.0(2) ?
O1 Cd1 C9 O4 . . . . 117.82(14) ?
O5 Cd1 C9 O4 . . . . 23.22(16) ?
O3 Cd1 C9 O4 . . . . -177.0(2) ?
N4 Cd1 C9 O4 . . . . -70.38(15) ?
N1 Cd1 C9 O4 . . . . -142.97(13) ?
O1 Cd1 C9 C10 . . . . -23.3(19) ?
O5 Cd1 C9 C10 . . . . -117.9(19) ?
O3 Cd1 C9 C10 . . . . 42.0(18) ?
N4 Cd1 C9 C10 . . . . 148.5(18) ?
N1 Cd1 C9 C10 . . . . 75.9(19) ?
O4 Cd1 C9 C10 . . . . -141.1(19) ?
O3 C9 C10 C15 . . . . 168.5(3) ?
O4 C9 C10 C15 . . . . -10.1(4) ?
Cd1 C9 C10 C15 . . . . 128.9(18) ?
O3 C9 C10 C11 . . . . -10.5(4) ?
O4 C9 C10 C11 . . . . 171.0(2) ?
Cd1 C9 C10 C11 . . . . -50(2) ?
C15 C10 C11 C12 . . . . 0.6(4) ?
C9 C10 C11 C12 . . . . 179.6(3) ?
C10 C11 C12 C13 . . . . -0.6(4) ?
C11 C12 C13 C14 . . . . 0.8(4) ?
C11 C12 C13 C16 . . . . -178.8(3) ?
C12 C13 C14 C15 . . . . -1.2(5) ?
C16 C13 C14 C15 . . . . 178.5(3) ?
C11 C10 C15 C14 . . . . -0.9(5) ?
C9 C10 C15 C14 . . . . -179.9(3) ?
C13 C14 C15 C10 . . . . 1.3(5) ?
C12 C13 C16 C16 . . . 2_875 26.4(6) ?
C14 C13 C16 C16 . . . 2_875 -153.2(4) ?
C21 N1 C17 C18 . . . . 0.4(4) ?
Cd1 N1 C17 C18 . . . . 174.5(2) ?
N1 C17 C18 C19 . . . . -0.1(4) ?
C17 C18 C19 C20 . . . . -0.3(4) ?
C18 C19 C20 C21 . . . . 0.5(4) ?
C18 C19 C20 C22 . . . . -179.8(2) ?
C17 N1 C21 C20 . . . . -0.2(4) ?
Cd1 N1 C21 C20 . . . . -174.77(18) ?
C17 N1 C21 C27 . . . . 179.5(2) ?
Cd1 N1 C21 C27 . . . . 4.9(3) ?
C19 C20 C21 N1 . . . . -0.3(4) ?
C22 C20 C21 N1 . . . . -180.0(2) ?
C19 C20 C21 C27 . . . . -179.9(2) ?
C22 C20 C21 C27 . . . . 0.4(4) ?
C23 N2 C22 C25 . . . . 0.6(4) ?
C23 N2 C22 C20 . . . . -179.6(2) ?
C19 C20 C22 N2 . . . . 0.0(4) ?
C21 C20 C22 N2 . . . . 179.7(2) ?
C19 C20 C22 C25 . . . . 179.8(2) ?
C21 C20 C22 C25 . . . . -0.5(4) ?
C22 N2 C23 C24 . . . . 0.0(4) ?
C25 N3 C24 C23 . . . . 0.3(4) ?
N2 C23 C24 N3 . . . . -0.5(5) ?
C24 N3 C25 C22 . . . . 0.4(4) ?
C24 N3 C25 C26 . . . . 179.3(2) ?
N2 C22 C25 N3 . . . . -0.9(4) ?
C20 C22 C25 N3 . . . . 179.4(2) ?
N2 C22 C25 C26 . . . . -179.8(2) ?
C20 C22 C25 C26 . . . . 0.5(4) ?
N3 C25 C26 C28 . . . . 0.5(4) ?
C22 C25 C26 C28 . . . . 179.5(3) ?
N3 C25 C26 C27 . . . . -179.3(2) ?
C22 C25 C26 C27 . . . . -0.3(4) ?
C30 N4 C27 C26 . . . . 0.5(4) ?
Cd1 N4 C27 C26 . . . . 174.48(19) ?
C30 N4 C27 C21 . . . . 179.3(2) ?
Cd1 N4 C27 C21 . . . . -6.7(3) ?
C28 C26 C27 N4 . . . . -0.8(4) ?
C25 C26 C27 N4 . . . . 179.0(2) ?
C28 C26 C27 C21 . . . . -179.6(2) ?
C25 C26 C27 C21 . . . . 0.2(4) ?
N1 C21 C27 N4 . . . . 1.2(3) ?
C20 C21 C27 N4 . . . . -179.1(2) ?
N1 C21 C27 C26 . . . . -179.9(2) ?
C20 C21 C27 C26 . . . . -0.3(4) ?
C27 C26 C28 C29 . . . . 0.8(4) ?
C25 C26 C28 C29 . . . . -179.0(3) ?
C26 C28 C29 C30 . . . . -0.6(5) ?
C27 N4 C30 C29 . . . . -0.2(4) ?
Cd1 N4 C30 C29 . . . . -173.6(2) ?
C28 C29 C30 N4 . . . . 0.3(5) ?
C33 N5 C31 O6 . . . . 179.8(4) ?
C32 N5 C31 O6 . . . . -0.2(3) ?
